data_4109249
loop_
_publ_author_name
'Theodore Lazarides'
'Timothy L. Easun'
'Claire Veyne-Marti'
'Wassim Z. Alsindi'
'Michael W. George'
'Nina Deppermann'
'Christopher A. Hunter'
'Harry Adams'
'Michael D. Ward'

_publ_contact_author
; 
        Prof. Mike Ward
        Department of Chemistry
        University of Sheffield
        SHEFFIELD
        S3 7HF
;
_publ_contact_author_email m.d.ward@sheffield.ac.uk
_publ_contact_author_fax '0114 2229346'
_publ_section_title
;
 Structural and Photophysical Properties of Adducts of [Ru(bipy)(CN)4]2-
 with Different Metal Cations: Metallochromism and Its Use in Switching
 Photoinduced Energy Transfer
;
_journal_name_full 'Journal of the American Chemical Society'
_journal_page_first 4014
_journal_page_last 4027
_journal_paper_doi 10.1021/ja068436n
_journal_volume 129
_journal_year 2007
_chemical_formula_sum 'C14 H14 K2 N6 O3 Ru'
_chemical_formula_weight 493.58
_chemical_name_systematic
;
 ?
;
_space_group_IT_number 2
_symmetry_cell_setting triclinic
_symmetry_space_group_name_Hall '-P 1'
_symmetry_space_group_name_H-M 'P -1'
_atom_sites_solution_hydrogens geom
_atom_sites_solution_primary direct
_atom_sites_solution_secondary difmap
_audit_creation_method SHELXL-97
_cell_angle_alpha 103.383(7)
_cell_angle_beta 94.459(7)
_cell_angle_gamma 106.479(5)
_cell_formula_units_Z 2
_cell_length_a 7.5370(8)
_cell_length_b 9.9846(11)
_cell_length_c 13.435(2)
_cell_measurement_reflns_used 7121
_cell_measurement_temperature 103(2)
_cell_measurement_theta_max 55.044
_cell_measurement_theta_min 5.704
_cell_volume 932.0(2)
_computing_cell_refinement 'Bruker SMART'
_computing_data_collection 'Bruker SMART'
_computing_data_reduction 'Bruker SAINT'
_computing_molecular_graphics 'Bruker SHELXTL'
_computing_publication_material 'Bruker SHELXTL'
_computing_structure_refinement 'SHELXL-97 (Sheldrick, 1997)'
_computing_structure_solution 'Bruker SHELXTL'
_diffrn_ambient_temperature 103(2)
_diffrn_measured_fraction_theta_full 0.989
_diffrn_measured_fraction_theta_max 0.989
_diffrn_measurement_device_type 'CCD area detector'
_diffrn_measurement_method 'phi and omega scans'
_diffrn_radiation_monochromator graphite
_diffrn_radiation_source 'fine-focus sealed tube'
_diffrn_radiation_type MoK\a
_diffrn_radiation_wavelength 0.71073
_diffrn_reflns_av_R_equivalents 0.0208
_diffrn_reflns_av_sigmaI/netI 0.0165
_diffrn_reflns_limit_h_max 9
_diffrn_reflns_limit_h_min -9
_diffrn_reflns_limit_k_max 12
_diffrn_reflns_limit_k_min -12
_diffrn_reflns_limit_l_max 17
_diffrn_reflns_limit_l_min -17
_diffrn_reflns_number 17537
_diffrn_reflns_theta_full 27.52
_diffrn_reflns_theta_max 27.52
_diffrn_reflns_theta_min 1.58
_exptl_absorpt_coefficient_mu 1.314
_exptl_absorpt_correction_T_max 0.8798
_exptl_absorpt_correction_T_min 0.7790
_exptl_absorpt_correction_type multi-scan
_exptl_absorpt_process_details SADABS
_exptl_crystal_colour ORANGE
_exptl_crystal_density_diffrn 1.759
_exptl_crystal_description BLOCK
_exptl_crystal_F_000 492
_exptl_crystal_size_max 0.20
_exptl_crystal_size_mid 0.10
_exptl_crystal_size_min 0.10
_refine_diff_density_max 0.671
_refine_diff_density_min -0.718
_refine_diff_density_rms 0.080
_refine_ls_extinction_method none
_refine_ls_goodness_of_fit_ref 1.059
_refine_ls_hydrogen_treatment mixed
_refine_ls_matrix_type full
_refine_ls_number_parameters 235
_refine_ls_number_reflns 4240
_refine_ls_number_restraints 0
_refine_ls_restrained_S_all 1.059
_refine_ls_R_factor_all 0.0233
_refine_ls_R_factor_gt 0.0225
_refine_ls_shift/su_max 0.001
_refine_ls_shift/su_mean 0.000
_refine_ls_structure_factor_coef Fsqd
_refine_ls_weighting_details 'calc w=1/[\s^2^(Fo^2^)+(0.0360P)^2^+1.0442P] where P=(Fo^2^+2Fc^2^)/3'
_refine_ls_weighting_scheme calc
_refine_ls_wR_factor_gt 0.0629
_refine_ls_wR_factor_ref 0.0638
_reflns_number_gt 4085
_reflns_number_total 4240
_reflns_threshold_expression >2sigma(I)
_cod_data_source_file ja068436nsi20070122_062933_3.cif
_cod_data_source_block imw738m
_cod_original_cell_volume 931.9(2)
_cod_database_code 4109249

loop_
_symmetry_equiv_pos_as_xyz
'x, y, z'
'-x, -y, -z'

loop_
_atom_site_label
_atom_site_type_symbol
_atom_site_fract_x
_atom_site_fract_y
_atom_site_fract_z
_atom_site_U_iso_or_equiv
_atom_site_adp_type
_atom_site_occupancy
_atom_site_symmetry_multiplicity
_atom_site_calc_flag
_atom_site_refinement_flags
N5 N 0.4944(2) 0.65623(18) 0.44545(13) 0.0175(3) Uani 1 1 d .
N6 N -0.0652(3) 0.6370(2) 0.28587(14) 0.0194(3) Uani 1 1 d .
N4 N -0.0076(2) 0.29442(19) 0.42472(13) 0.0186(3) Uani 1 1 d .
N3 N 0.4509(3) 0.2225(2) 0.24547(14) 0.0225(4) Uani 1 1 d .
O2 O 0.2780(2) -0.12608(14) 0.48216(11) 0.0169(3) Uani 1 1 d .
H2WA H 0.3539 -0.1813 0.4502 0.020 Uiso 1 1 d R
H2WB H 0.1695 -0.1899 0.4986 0.020 Uiso 1 1 d R
O3 O -0.1203(2) -0.09147(18) 0.36439(14) 0.0322(4) Uani 1 1 d .
H3WA H -0.2066 -0.0576 0.3285 0.039 Uiso 1 1 d R
H3WB H -0.1281 -0.1886 0.3289 0.039 Uiso 1 1 d R
O1 O 0.5528(3) -0.0071(2) 0.30975(16) 0.0410(5) Uani 1 1 d .
H1WA H 0.5627 0.0623 0.3744 0.049 Uiso 1 1 d R
H1WB H 0.6485 0.0288 0.2707 0.049 Uiso 1 1 d R
Ru1 Ru 0.197023(19) 0.433658(15) 0.260674(10) 0.01141(6) Uani 1 1 d .
K1 K 0.27172(6) 0.53525(5) 0.59165(3) 0.01662(9) Uani 1 1 d .
K2 K 0.22534(7) 0.10136(5) 0.42814(4) 0.02444(11) Uani 1 1 d .
N2 N 0.3106(2) 0.53210(17) 0.14738(12) 0.0136(3) Uani 1 1 d .
C13 C 0.3819(3) 0.5740(2) 0.37782(15) 0.0143(3) Uani 1 1 d .
C12 C 0.0665(3) 0.3406(2) 0.36155(15) 0.0146(4) Uani 1 1 d .
C14 C 0.0316(3) 0.5649(2) 0.27627(14) 0.0145(3) Uani 1 1 d .
C11 C 0.3602(3) 0.2991(2) 0.24835(14) 0.0152(4) Uani 1 1 d .
N1 N 0.0277(2) 0.29288(17) 0.12057(13) 0.0146(3) Uani 1 1 d .
C4 C -0.0096(3) 0.2380(2) -0.06525(15) 0.0189(4) Uani 1 1 d .
H4 H 0.0278 0.2642 -0.1258 0.023 Uiso 1 1 calc R
C6 C 0.2268(3) 0.4667(2) 0.04824(14) 0.0143(3) Uani 1 1 d .
C5 C 0.0769(3) 0.3281(2) 0.03281(15) 0.0144(3) Uani 1 1 d .
C9 C 0.5049(3) 0.7270(2) 0.09141(16) 0.0188(4) Uani 1 1 d .
H9 H 0.6016 0.8173 0.1083 0.023 Uiso 1 1 calc R
C3 C -0.1505(3) 0.1101(2) -0.07321(16) 0.0222(4) Uani 1 1 d .
H3 H -0.2103 0.0470 -0.1391 0.027 Uiso 1 1 calc R
C10 C 0.4467(3) 0.6604(2) 0.16812(15) 0.0164(4) Uani 1 1 d .
H10 H 0.5047 0.7067 0.2378 0.020 Uiso 1 1 calc R
C2 C -0.2027(3) 0.0759(2) 0.01670(17) 0.0227(4) Uani 1 1 d .
H2 H -0.3002 -0.0105 0.0132 0.027 Uiso 1 1 calc R
C1 C -0.1112(3) 0.1690(2) 0.11202(16) 0.0188(4) Uani 1 1 d .
H1 H -0.1477 0.1446 0.1733 0.023 Uiso 1 1 calc R
C7 C 0.2791(3) 0.5288(2) -0.03215(15) 0.0169(4) Uani 1 1 d .
H7 H 0.2184 0.4814 -0.1012 0.020 Uiso 1 1 calc R
C8 C 0.4202(3) 0.6599(2) -0.01067(16) 0.0181(4) Uani 1 1 d .
H8 H 0.4584 0.7033 -0.0646 0.022 Uiso 1 1 calc R

loop_
_atom_site_aniso_label
_atom_site_aniso_U_11
_atom_site_aniso_U_22
_atom_site_aniso_U_33
_atom_site_aniso_U_23
_atom_site_aniso_U_13
_atom_site_aniso_U_12
N5 0.0188(8) 0.0168(8) 0.0163(8) 0.0043(6) 0.0018(6) 0.0052(7)
N6 0.0210(8) 0.0230(9) 0.0170(8) 0.0080(7) 0.0042(7) 0.0087(7)
N4 0.0206(8) 0.0170(8) 0.0177(8) 0.0057(7) 0.0045(7) 0.0039(7)
N3 0.0235(9) 0.0204(9) 0.0218(9) 0.0020(7) -0.0001(7) 0.0080(7)
O2 0.0233(7) 0.0082(6) 0.0249(7) 0.0075(5) 0.0165(6) 0.0078(5)
O3 0.0255(8) 0.0216(8) 0.0400(10) -0.0044(7) -0.0020(7) 0.0048(7)
O1 0.0430(11) 0.0264(9) 0.0460(11) 0.0056(8) -0.0147(9) 0.0078(8)
Ru1 0.01277(9) 0.01143(9) 0.00982(8) 0.00339(6) 0.00193(5) 0.00292(6)
K1 0.01537(19) 0.0189(2) 0.01629(19) 0.00534(15) 0.00379(15) 0.00549(16)
K2 0.0218(2) 0.0184(2) 0.0303(2) 0.00612(18) -0.00210(18) 0.00378(17)
N2 0.0149(7) 0.0141(7) 0.0129(7) 0.0047(6) 0.0036(6) 0.0047(6)
C13 0.0164(9) 0.0163(9) 0.0142(9) 0.0076(7) 0.0061(7) 0.0074(7)
C12 0.0153(9) 0.0119(8) 0.0152(9) 0.0018(7) -0.0001(7) 0.0042(7)
C14 0.0152(8) 0.0166(9) 0.0105(8) 0.0058(7) 0.0018(7) 0.0013(7)
C11 0.0163(9) 0.0145(9) 0.0119(8) 0.0026(7) 0.0014(7) 0.0012(7)
N1 0.0150(7) 0.0137(7) 0.0148(8) 0.0039(6) 0.0010(6) 0.0043(6)
C4 0.0217(10) 0.0205(10) 0.0139(9) 0.0032(7) 0.0012(7) 0.0074(8)
C6 0.0146(8) 0.0159(9) 0.0132(8) 0.0028(7) 0.0028(7) 0.0069(7)
C5 0.0149(8) 0.0153(9) 0.0139(9) 0.0037(7) 0.0014(7) 0.0063(7)
C9 0.0201(9) 0.0157(9) 0.0204(10) 0.0068(8) 0.0054(8) 0.0030(7)
C3 0.0233(10) 0.0185(10) 0.0191(10) -0.0007(8) -0.0039(8) 0.0043(8)
C10 0.0183(9) 0.0146(9) 0.0146(9) 0.0032(7) 0.0026(7) 0.0030(7)
C2 0.0226(10) 0.0151(9) 0.0250(11) 0.0044(8) -0.0024(8) -0.0001(8)
C1 0.0199(9) 0.0164(9) 0.0190(10) 0.0067(8) 0.0009(7) 0.0028(8)
C7 0.0183(9) 0.0207(9) 0.0136(9) 0.0051(7) 0.0024(7) 0.0086(8)
C8 0.0209(9) 0.0213(10) 0.0173(9) 0.0098(8) 0.0071(7) 0.0096(8)

loop_
_atom_type_symbol
_atom_type_description
_atom_type_scat_dispersion_real
_atom_type_scat_dispersion_imag
_atom_type_scat_source
C C 0.0033 0.0016 'International Tables Vol C Tables 4.2.6.8 and 6.1.1.4'
H H 0.0000 0.0000 'International Tables Vol C Tables 4.2.6.8 and 6.1.1.4'
N N 0.0061 0.0033 'International Tables Vol C Tables 4.2.6.8 and 6.1.1.4'
K K 0.2009 0.2494 'International Tables Vol C Tables 4.2.6.8 and 6.1.1.4'
Ru Ru -1.2594 0.8363 'International Tables Vol C Tables 4.2.6.8 and 6.1.1.4'
O O 0.0106 0.0060 'International Tables Vol C Tables 4.2.6.8 and 6.1.1.4'

loop_
_geom_angle_atom_site_label_1
_geom_angle_atom_site_label_2
_geom_angle_atom_site_label_3
_geom_angle
_geom_angle_site_symmetry_1
_geom_angle_site_symmetry_3
C13 N5 K2 165.07(15) . 2_666
C13 N5 K1 88.69(13) . .
K2 N5 K1 103.98(6) 2_666 .
C13 N5 K1 88.78(13) . 2_666
K2 N5 K1 96.53(5) 2_666 2_666
K1 N5 K1 100.30(5) . 2_666
C14 N6 K1 89.26(13) . 2_566
C12 N4 K2 92.35(13) . .
C12 N4 K1 88.58(13) . 2_566
K2 N4 K1 174.50(7) . 2_566
C12 N4 K1 90.02(13) . .
K2 N4 K1 91.42(5) . .
K1 N4 K1 94.00(5) 2_566 .
C11 N3 K1 86.34(13) . 2_666
C11 N3 K2 87.36(14) . .
K1 N3 K2 90.55(5) 2_666 .
K2 O3 K2 97.85(6) . 2_556
C13 Ru1 C12 88.68(8) . .
C13 Ru1 C14 90.12(7) . .
C12 Ru1 C14 88.41(7) . .
C13 Ru1 C11 89.69(7) . .
C12 Ru1 C11 89.90(8) . .
C14 Ru1 C11 178.30(7) . .
C13 Ru1 N2 94.92(7) . .
C12 Ru1 N2 174.59(7) . .
C14 Ru1 N2 87.56(7) . .
C11 Ru1 N2 94.14(7) . .
C13 Ru1 N1 171.55(7) . .
C12 Ru1 N1 99.41(7) . .
C14 Ru1 N1 92.51(7) . .
C11 Ru1 N1 87.91(7) . .
N2 Ru1 N1 77.18(6) . .
N6 K1 N5 168.45(5) 2_566 .
N6 K1 N5 90.11(5) 2_566 2_666
N5 K1 N5 79.70(5) . 2_666
N6 K1 N4 96.12(5) 2_566 2_566
N5 K1 N4 92.77(5) . 2_566
N5 K1 N4 166.47(5) 2_666 2_566
N6 K1 N3 101.91(5) 2_566 2_666
N5 K1 N3 84.86(5) . 2_666
N5 K1 N3 97.03(5) 2_666 2_666
N4 K1 N3 93.43(5) 2_566 2_666
N6 K1 N4 79.03(5) 2_566 .
N5 K1 N4 94.28(5) . .
N5 K1 N4 83.40(5) 2_666 .
N4 K1 N4 86.00(5) 2_566 .
N3 K1 N4 178.95(5) 2_666 .
N6 K1 C14 22.00(5) 2_566 2_566
N5 K1 C14 166.55(5) . 2_566
N5 K1 C14 112.06(5) 2_666 2_566
N4 K1 C14 74.38(5) 2_566 2_566
N3 K1 C14 99.59(5) 2_666 2_566
N4 K1 C14 81.12(5) . 2_566
N6 K1 C13 150.72(6) 2_566 .
N5 K1 C13 21.86(5) . .
N5 K1 C13 79.90(5) 2_666 .
N4 K1 C13 88.92(5) 2_566 .
N3 K1 C13 106.57(6) 2_666 .
N4 K1 C13 72.55(5) . .
C14 K1 C13 149.74(5) 2_566 .
N6 K1 C13 92.70(5) 2_566 2_666
N5 K1 C13 79.87(5) . 2_666
N5 K1 C13 21.82(5) 2_666 2_666
N4 K1 C13 166.95(5) 2_566 2_666
N3 K1 C13 75.30(5) 2_666 2_666
N4 K1 C13 105.16(5) . 2_666
C14 K1 C13 113.50(5) 2_566 2_666
C13 K1 C13 88.06(5) . 2_666
N6 K1 C11 98.98(5) 2_566 2_666
N5 K1 C11 83.84(5) . 2_666
N5 K1 C11 75.64(5) 2_666 2_666
N4 K1 C11 115.00(5) 2_566 2_666
N3 K1 C11 21.57(5) 2_666 2_666
N4 K1 C11 158.96(5) . 2_666
C14 K1 C11 104.97(5) 2_566 2_666
C13 K1 C11 104.94(5) . 2_666
C13 K1 C11 53.84(5) 2_666 2_666
N6 K1 C12 75.09(5) 2_566 2_566
N5 K1 C12 114.16(5) . 2_566
N5 K1 C12 163.34(5) 2_666 2_566
N4 K1 C12 21.45(5) 2_566 2_566
N3 K1 C12 93.55(5) 2_666 2_566
N4 K1 C12 86.25(5) . 2_566
C14 K1 C12 53.17(5) 2_566 2_566
C13 K1 C12 109.35(5) . 2_566
C13 K1 C12 161.63(5) 2_666 2_566
C11 K1 C12 113.70(5) 2_666 2_566
N6 K1 C12 99.98(5) 2_566 .
N5 K1 C12 73.29(5) . .
N5 K1 C12 81.32(5) 2_666 .
N4 K1 C12 85.76(5) 2_566 .
N3 K1 C12 158.05(5) 2_666 .
N4 K1 C12 21.04(5) . .
C14 K1 C12 101.29(5) 2_566 .
C13 K1 C12 51.52(5) . .
C13 K1 C12 102.19(5) 2_666 .
C11 K1 C12 150.03(5) 2_666 .
C12 K1 C12 93.55(5) 2_566 .
O2 K2 O3 79.54(5) . .
O2 K2 N5 105.76(5) . 2_666
O3 K2 N5 157.04(5) . 2_666
O2 K2 N4 148.46(5) . .
O3 K2 N4 78.41(5) . .
N5 K2 N4 86.98(5) 2_666 .
O2 K2 O3 68.67(5) . 2_556
O3 K2 O3 82.15(6) . 2_556
N5 K2 O3 79.27(5) 2_666 2_556
N4 K2 O3 86.16(5) . 2_556
O2 K2 C12 167.49(5) . .
O3 K2 C12 88.60(5) . .
N5 K2 C12 83.70(5) 2_666 .
N4 K2 C12 21.14(5) . .
O3 K2 C12 105.98(5) 2_556 .
O2 K2 O1 68.49(5) . .
O3 K2 O1 113.02(5) . .
N5 K2 O1 89.40(5) 2_666 .
N4 K2 O1 141.74(5) . .
O3 K2 O1 130.41(5) 2_556 .
C12 K2 O1 120.65(5) . .
O2 K2 N3 119.63(5) . .
O3 K2 N3 116.77(5) . .
N5 K2 N3 80.58(5) 2_666 .
N4 K2 N3 90.52(5) . .
O3 K2 N3 159.72(5) 2_556 .
C12 K2 N3 69.37(5) . .
O1 K2 N3 51.37(5) . .
O2 K2 C11 138.72(5) . .
O3 K2 C11 111.62(5) . .
N5 K2 C11 79.51(5) 2_666 .
N4 K2 C11 71.20(5) . .
O3 K2 C11 149.60(5) 2_556 .
C12 K2 C11 50.06(5) . .
O1 K2 C11 70.69(5) . .
N3 K2 C11 19.33(5) . .
O2 K2 K2 68.46(3) . 2_556
O3 K2 K2 43.50(4) . 2_556
N5 K2 K2 116.82(4) 2_666 2_556
N4 K2 K2 80.03(4) . 2_556
O3 K2 K2 38.65(3) 2_556 2_556
C12 K2 K2 100.13(4) . 2_556
O1 K2 K2 134.19(4) . 2_556
N3 K2 K2 159.36(4) . 2_556
C11 K2 K2 146.26(4) . 2_556
O2 K2 K1 134.84(4) . .
O3 K2 K1 118.08(4) . .
N5 K2 K1 42.94(4) 2_666 .
N4 K2 K1 44.90(4) . .
O3 K2 K1 73.02(4) 2_556 .
C12 K2 K1 48.68(3) . .
O1 K2 K1 126.43(4) . .
N3 K2 K1 90.58(3) . .
C11 K2 K1 76.61(3) . .
K2 K2 K1 95.385(18) 2_556 .
O2 K2 K1 119.14(3) . 2_666
O3 K2 K1 155.48(4) . 2_666
N5 K2 K1 39.03(4) 2_666 2_666
N4 K2 K1 89.06(4) . 2_666
O3 K2 K1 118.30(4) 2_556 2_666
C12 K2 K1 73.37(4) . 2_666
O1 K2 K1 65.43(4) . 2_666
N3 K2 K1 41.56(3) . 2_666
C11 K2 K1 43.93(3) . 2_666
K2 K2 K1 154.56(2) 2_556 2_666
K1 K2 K1 61.519(13) . 2_666
C10 N2 C6 118.83(16) . .
C10 N2 Ru1 124.50(13) . .
C6 N2 Ru1 116.37(13) . .
N5 C13 Ru1 178.29(17) . .
N5 C13 K1 69.46(12) . .
Ru1 C13 K1 111.84(8) . .
N5 C13 K1 69.40(12) . 2_666
Ru1 C13 K1 109.28(7) . 2_666
K1 C13 K1 91.94(5) . 2_666
N4 C12 Ru1 175.83(17) . .
N4 C12 K1 69.96(12) . 2_566
Ru1 C12 K1 107.95(7) . 2_566
N4 C12 K2 66.50(12) . .
Ru1 C12 K2 115.83(7) . .
K1 C12 K2 136.15(7) 2_566 .
N4 C12 K1 68.94(12) . .
Ru1 C12 K1 107.56(7) . .
K1 C12 K1 86.45(5) 2_566 .
K2 C12 K1 82.99(5) . .
N6 C14 Ru1 178.45(17) . .
N6 C14 K1 68.75(12) . 2_566
Ru1 C14 K1 109.76(7) . 2_566
N3 C11 Ru1 177.14(17) . .
N3 C11 K1 72.09(13) . 2_666
Ru1 C11 K1 106.90(7) . 2_666
N3 C11 K2 73.31(13) . .
Ru1 C11 K2 104.01(7) . .
K1 C11 K2 85.60(5) 2_666 .
C1 N1 C5 118.56(17) . .
C1 N1 Ru1 125.92(14) . .
C5 N1 Ru1 115.30(13) . .
C3 C4 C5 119.34(19) . .
N2 C6 C7 121.43(18) . .
N2 C6 C5 115.22(16) . .
C7 C6 C5 123.35(17) . .
N1 C5 C4 121.65(18) . .
N1 C5 C6 115.51(16) . .
C4 C5 C6 122.84(18) . .
C10 C9 C8 119.17(19) . .
C2 C3 C4 118.79(19) . .
N2 C10 C9 122.30(18) . .
C3 C2 C1 119.41(19) . .
N1 C1 C2 122.23(19) . .
C8 C7 C6 119.58(18) . .
C7 C8 C9 118.69(18) . .

loop_
_geom_bond_atom_site_label_1
_geom_bond_atom_site_label_2
_geom_bond_distance
_geom_bond_site_symmetry_2
N5 C13 1.165(3) .
N5 K2 2.8005(18) 2_666
N5 K1 2.9317(18) .
N5 K1 2.9358(17) 2_666
N6 C14 1.156(3) .
N6 K1 2.8771(19) 2_566
N4 C12 1.163(3) .
N4 K2 2.9579(18) .
N4 K1 2.9881(18) 2_566
N4 K1 3.0234(18) .
N3 C11 1.158(3) .
N3 K1 2.9968(19) 2_666
N3 K2 3.351(2) .
O2 K2 2.6592(14) .
O3 K2 2.6966(17) .
O3 K2 2.972(2) 2_556
O1 K2 3.335(2) .
Ru1 C13 1.978(2) .
Ru1 C12 1.985(2) .
Ru1 C14 2.039(2) .
Ru1 C11 2.052(2) .
Ru1 N2 2.1056(16) .
Ru1 N1 2.1287(16) .
K1 N6 2.8771(19) 2_566
K1 N5 2.9358(17) 2_666
K1 N4 2.9881(18) 2_566
K1 N3 2.9968(19) 2_666
K1 C14 3.0868(19) 2_566
K1 C13 3.1299(19) .
K1 C13 3.1355(19) 2_666
K1 C11 3.143(2) 2_666
K1 C12 3.1796(19) 2_566
K1 C12 3.240(2) .
K2 N5 2.8005(18) 2_666
K2 O3 2.972(2) 2_556
K2 C12 3.2226(19) .
K2 C11 3.495(2) .
K2 K2 4.2769(11) 2_556
K2 K1 4.5172(8) 2_666
N2 C10 1.347(3) .
N2 C6 1.354(2) .
C13 K1 3.1355(19) 2_666
C12 K1 3.1796(19) 2_566
C14 K1 3.0868(19) 2_566
C11 K1 3.1429(19) 2_666
N1 C1 1.349(3) .
N1 C5 1.356(3) .
C4 C3 1.386(3) .
C4 C5 1.398(3) .
C6 C7 1.394(3) .
C6 C5 1.476(3) .
C9 C10 1.385(3) .
C9 C8 1.390(3) .
C3 C2 1.385(3) .
C2 C1 1.388(3) .
C7 C8 1.384(3) .

loop_
_geom_torsion_atom_site_label_1
_geom_torsion_atom_site_label_2
_geom_torsion_atom_site_label_3
_geom_torsion_atom_site_label_4
_geom_torsion
_geom_torsion_site_symmetry_1
_geom_torsion_site_symmetry_4
C13 N5 K1 N6 60.2(3) . 2_566
K2 N5 K1 N6 -127.8(2) 2_666 2_566
K1 N5 K1 N6 -28.4(3) 2_666 2_566
C13 N5 K1 N5 88.52(13) . 2_666
K2 N5 K1 N5 -99.46(7) 2_666 2_666
K1 N5 K1 N5 0.0 2_666 2_666
C13 N5 K1 N4 -80.15(13) . 2_566
K2 N5 K1 N4 91.86(6) 2_666 2_566
K1 N5 K1 N4 -168.68(5) 2_666 2_566
C13 N5 K1 N3 -173.35(13) . 2_666
K2 N5 K1 N3 -1.34(5) 2_666 2_666
K1 N5 K1 N3 98.12(6) 2_666 2_666
C13 N5 K1 N4 6.04(13) . .
K2 N5 K1 N4 178.05(5) 2_666 .
K1 N5 K1 N4 -82.48(5) 2_666 .
C13 N5 K1 C14 -63.3(3) . 2_566
K2 N5 K1 C14 108.7(2) 2_666 2_566
K1 N5 K1 C14 -151.8(2) 2_666 2_566
K2 N5 K1 C13 172.01(16) 2_666 .
K1 N5 K1 C13 -88.52(13) 2_666 .
C13 N5 K1 C13 110.69(12) . 2_666
K2 N5 K1 C13 -77.29(6) 2_666 2_666
K1 N5 K1 C13 22.17(5) 2_666 2_666
C13 N5 K1 C11 164.99(13) . 2_666
K2 N5 K1 C11 -22.99(6) 2_666 2_666
K1 N5 K1 C11 76.47(5) 2_666 2_666
C13 N5 K1 C12 -81.76(13) . 2_566
K2 N5 K1 C12 90.25(6) 2_666 2_566
K1 N5 K1 C12 -170.29(5) 2_666 2_566
C13 N5 K1 C12 4.58(12) . .
K2 N5 K1 C12 176.59(6) 2_666 .
K1 N5 K1 C12 -83.94(5) 2_666 .
C12 N4 K1 N6 -174.39(13) . 2_566
K2 N4 K1 N6 -82.04(5) . 2_566
K1 N4 K1 N6 97.03(5) 2_566 2_566
C12 N4 K1 N5 -3.90(13) . .
K2 N4 K1 N5 88.45(5) . .
K1 N4 K1 N5 -92.48(5) 2_566 .
C12 N4 K1 N5 -83.00(13) . 2_666
K2 N4 K1 N5 9.36(5) . 2_666
K1 N4 K1 N5 -171.58(5) 2_566 2_666
C12 N4 K1 N4 88.58(13) . 2_566
K2 N4 K1 N4 -179.07(7) . 2_566
K1 N4 K1 N4 0.0 2_566 2_566
C12 N4 K1 N3 31(3) . 2_666
K2 N4 K1 N3 124(3) . 2_666
K1 N4 K1 N3 -57(3) 2_566 2_666
C12 N4 K1 C14 163.37(13) . 2_566
K2 N4 K1 C14 -104.27(5) . 2_566
K1 N4 K1 C14 74.80(5) 2_566 2_566
C12 N4 K1 C13 -1.55(12) . .
K2 N4 K1 C13 90.81(5) . .
K1 N4 K1 C13 -90.13(5) 2_566 .
C12 N4 K1 C13 -84.55(13) . 2_666
K2 N4 K1 C13 7.81(6) . 2_666
K1 N4 K1 C13 -173.13(5) 2_566 2_666
C12 N4 K1 C11 -87.86(19) . 2_666
K2 N4 K1 C11 4.49(16) . 2_666
K1 N4 K1 C11 -176.44(12) 2_566 2_666
C12 N4 K1 C12 110.08(12) . 2_566
K2 N4 K1 C12 -157.56(5) . 2_566
K1 N4 K1 C12 21.50(5) 2_566 2_566
K2 N4 K1 C12 92.35(13) . .
K1 N4 K1 C12 -88.58(13) 2_566 .
K2 O3 K2 O2 69.64(5) 2_556 .
K2 O3 K2 N5 -36.16(16) 2_556 2_666
K2 O3 K2 N4 -87.67(5) 2_556 .
K2 O3 K2 O3 0.0 2_556 2_556
K2 O3 K2 C12 -106.34(5) 2_556 .
K2 O3 K2 O1 130.72(5) 2_556 .
K2 O3 K2 N3 -172.32(5) 2_556 .
K2 O3 K2 C11 -151.87(5) 2_556 .
K2 O3 K2 K1 -65.94(5) 2_556 .
K2 O3 K2 K1 -148.31(7) 2_556 2_666
C12 N4 K2 O2 -163.98(12) . .
K1 N4 K2 O2 -64.3(7) 2_566 .
K1 N4 K2 O2 105.95(9) . .
C12 N4 K2 O3 -117.49(14) . .
K1 N4 K2 O3 -17.8(7) 2_566 .
K1 N4 K2 O3 152.44(6) . .
C12 N4 K2 N5 80.31(13) . 2_666
K1 N4 K2 N5 -180(100) 2_566 2_666
K1 N4 K2 N5 -9.76(5) . 2_666
C12 N4 K2 O3 159.75(13) . 2_556
K1 N4 K2 O3 -100.6(7) 2_566 2_556
K1 N4 K2 O3 69.68(5) . 2_556
K1 N4 K2 C12 99.7(7) 2_566 .
K1 N4 K2 C12 -90.08(13) . .
C12 N4 K2 O1 -4.87(17) . .
K1 N4 K2 O1 94.8(7) 2_566 .
K1 N4 K2 O1 -94.94(8) . .
C12 N4 K2 N3 -0.23(13) . .
K1 N4 K2 N3 99.5(7) 2_566 .
K1 N4 K2 N3 -90.30(5) . .
C12 N4 K2 C11 0.36(12) . .
K1 N4 K2 C11 100.1(7) 2_566 .
K1 N4 K2 C11 -89.71(5) . .
C12 N4 K2 K2 -161.78(13) . 2_556
K1 N4 K2 K2 -62.1(7) 2_566 2_556
K1 N4 K2 K2 108.15(4) . 2_556
C12 N4 K2 K1 90.08(13) . .
K1 N4 K2 K1 -170.2(7) 2_566 .
C12 N4 K2 K1 41.31(13) . 2_666
K1 N4 K2 K1 141.0(7) 2_566 2_666
K1 N4 K2 K1 -48.77(4) . 2_666
C11 N3 K2 O2 172.00(12) . .
K1 N3 K2 O2 -101.70(5) 2_666 .
C11 N3 K2 O3 78.95(14) . .
K1 N3 K2 O3 165.25(5) 2_666 .
C11 N3 K2 N5 -85.16(13) . 2_666
K1 N3 K2 N5 1.15(5) 2_666 2_666
C11 N3 K2 N4 1.69(13) . .
K1 N3 K2 N4 88.00(5) 2_666 .
C11 N3 K2 O3 -78.6(2) . 2_556
K1 N3 K2 O3 7.71(16) 2_666 2_556
C11 N3 K2 C12 1.60(13) . .
K1 N3 K2 C12 87.91(5) 2_666 .
C11 N3 K2 O1 178.01(15) . .
K1 N3 K2 O1 -95.68(6) 2_666 .
K1 N3 K2 C11 86.31(13) 2_666 .
C11 N3 K2 K2 63.83(18) . 2_556
K1 N3 K2 K2 150.13(8) 2_666 2_556
C11 N3 K2 K1 -43.22(13) . .
K1 N3 K2 K1 43.09(4) 2_666 .
C11 N3 K2 K1 -86.31(13) . 2_666
N6 K1 K2 O2 -46.77(6) 2_566 .
N5 K1 K2 O2 131.10(6) . .
N5 K1 K2 O2 59.57(7) 2_666 .
N4 K1 K2 O2 -133.62(6) 2_566 .
N3 K1 K2 O2 46.45(8) 2_666 .
N4 K1 K2 O2 -134.83(7) . .
C14 K1 K2 O2 -61.28(6) 2_566 .
C13 K1 K2 O2 147.98(6) . .
C13 K1 K2 O2 53.72(6) 2_666 .
C11 K1 K2 O2 46.96(6) 2_666 .
C12 K1 K2 O2 -106.69(7) 2_566 .
C12 K1 K2 O2 -163.53(7) . .
N6 K1 K2 O3 57.14(6) 2_566 .
N5 K1 K2 O3 -124.99(6) . .
N5 K1 K2 O3 163.48(7) 2_666 .
N4 K1 K2 O3 -29.70(7) 2_566 .
N3 K1 K2 O3 150.36(7) 2_666 .
N4 K1 K2 O3 -30.91(7) . .
C14 K1 K2 O3 42.63(6) 2_566 .
C13 K1 K2 O3 -108.11(6) . .
C13 K1 K2 O3 157.64(6) 2_666 .
C11 K1 K2 O3 150.87(6) 2_666 .
C12 K1 K2 O3 -2.78(7) 2_566 .
C12 K1 K2 O3 -59.62(7) . .
N6 K1 K2 N5 -106.34(7) 2_566 2_666
N5 K1 K2 N5 71.53(7) . 2_666
N4 K1 K2 N5 166.82(7) 2_566 2_666
N3 K1 K2 N5 -13.12(8) 2_666 2_666
N4 K1 K2 N5 165.61(7) . 2_666
C14 K1 K2 N5 -120.85(6) 2_566 2_666
C13 K1 K2 N5 88.41(6) . 2_666
C13 K1 K2 N5 -5.85(7) 2_666 2_666
C11 K1 K2 N5 -12.61(7) 2_666 2_666
C12 K1 K2 N5 -166.26(7) 2_566 2_666
C12 K1 K2 N5 136.90(7) . 2_666
N6 K1 K2 N4 88.06(6) 2_566 .
N5 K1 K2 N4 -94.08(6) . .
N5 K1 K2 N4 -165.61(7) 2_666 .
N4 K1 K2 N4 1.21(9) 2_566 .
N3 K1 K2 N4 -178.72(8) 2_666 .
C14 K1 K2 N4 73.55(6) 2_566 .
C13 K1 K2 N4 -77.20(6) . .
C13 K1 K2 N4 -171.45(6) 2_666 .
C11 K1 K2 N4 -178.22(6) 2_666 .
C12 K1 K2 N4 28.13(6) 2_566 .
C12 K1 K2 N4 -28.70(7) . .
N6 K1 K2 O3 -13.91(5) 2_566 2_556
N5 K1 K2 O3 163.96(5) . 2_556
N5 K1 K2 O3 92.43(6) 2_666 2_556
N4 K1 K2 O3 -100.75(6) 2_566 2_556
N3 K1 K2 O3 79.32(7) 2_666 2_556
N4 K1 K2 O3 -101.96(6) . 2_556
C14 K1 K2 O3 -28.42(5) 2_566 2_556
C13 K1 K2 O3 -179.16(5) . 2_556
C13 K1 K2 O3 86.59(5) 2_666 2_556
C11 K1 K2 O3 79.82(5) 2_666 2_556
C12 K1 K2 O3 -73.83(6) 2_566 2_556
C12 K1 K2 O3 -130.67(6) . 2_556
N6 K1 K2 C12 116.76(6) 2_566 .
N5 K1 K2 C12 -65.37(6) . .
N5 K1 K2 C12 -136.90(7) 2_666 .
N4 K1 K2 C12 29.91(6) 2_566 .
N3 K1 K2 C12 -150.02(8) 2_666 .
N4 K1 K2 C12 28.70(7) . .
C14 K1 K2 C12 102.25(6) 2_566 .
C13 K1 K2 C12 -48.49(6) . .
C13 K1 K2 C12 -142.75(6) 2_666 .
C11 K1 K2 C12 -149.51(6) 2_666 .
C12 K1 K2 C12 56.84(8) 2_566 .
N6 K1 K2 O1 -142.00(6) 2_566 .
N5 K1 K2 O1 35.86(6) . .
N5 K1 K2 O1 -35.67(7) 2_666 .
N4 K1 K2 O1 131.15(6) 2_566 .
N3 K1 K2 O1 -48.78(7) 2_666 .
N4 K1 K2 O1 129.94(7) . .
C14 K1 K2 O1 -156.52(6) 2_566 .
C13 K1 K2 O1 52.74(6) . .
C13 K1 K2 O1 -41.51(6) 2_666 .
C11 K1 K2 O1 -48.28(6) 2_666 .
C12 K1 K2 O1 158.07(6) 2_566 .
C12 K1 K2 O1 101.24(6) . .
N6 K1 K2 N3 178.21(5) 2_566 .
N5 K1 K2 N3 -3.93(5) . .
N5 K1 K2 N3 -75.46(6) 2_666 .
N4 K1 K2 N3 91.36(6) 2_566 .
N3 K1 K2 N3 -88.57(7) 2_666 .
N4 K1 K2 N3 90.15(6) . .
C14 K1 K2 N3 163.70(5) 2_566 .
C13 K1 K2 N3 12.96(5) . .
C13 K1 K2 N3 -81.30(5) 2_666 .
C11 K1 K2 N3 -88.07(5) 2_666 .
C12 K1 K2 N3 118.29(6) 2_566 .
C12 K1 K2 N3 61.45(6) . .
N6 K1 K2 C11 164.74(5) 2_566 .
N5 K1 K2 C11 -17.40(5) . .
N5 K1 K2 C11 -88.93(6) 2_666 .
N4 K1 K2 C11 77.89(6) 2_566 .
N3 K1 K2 C11 -102.04(7) 2_666 .
N4 K1 K2 C11 76.68(6) . .
C14 K1 K2 C11 150.22(5) 2_566 .
C13 K1 K2 C11 -0.52(5) . .
C13 K1 K2 C11 -94.77(5) 2_666 .
C11 K1 K2 C11 -101.54(5) 2_666 .
C12 K1 K2 C11 104.81(6) 2_566 .
C12 K1 K2 C11 47.98(6) . .
N6 K1 K2 K2 18.00(4) 2_566 2_556
N5 K1 K2 K2 -164.14(4) . 2_556
N5 K1 K2 K2 124.33(6) 2_666 2_556
N4 K1 K2 K2 -68.85(5) 2_566 2_556
N3 K1 K2 K2 111.22(6) 2_666 2_556
N4 K1 K2 K2 -70.06(5) . 2_556
C14 K1 K2 K2 3.49(4) 2_566 2_556
C13 K1 K2 K2 -147.25(4) . 2_556
C13 K1 K2 K2 118.49(4) 2_666 2_556
C11 K1 K2 K2 111.72(4) 2_666 2_556
C12 K1 K2 K2 -41.92(5) 2_566 2_556
C12 K1 K2 K2 -98.76(5) . 2_556
N6 K1 K2 K1 -150.75(4) 2_566 2_666
N5 K1 K2 K1 27.11(3) . 2_666
N5 K1 K2 K1 -44.42(5) 2_666 2_666
N4 K1 K2 K1 122.40(5) 2_566 2_666
N3 K1 K2 K1 -57.53(6) 2_666 2_666
N4 K1 K2 K1 121.19(5) . 2_666
C14 K1 K2 K1 -165.27(4) 2_566 2_666
C13 K1 K2 K1 43.99(4) . 2_666
C13 K1 K2 K1 -50.26(4) 2_666 2_666
C11 K1 K2 K1 -57.03(4) 2_666 2_666
C12 K1 K2 K1 149.32(5) 2_566 2_666
C12 K1 K2 K1 92.48(5) . 2_666
C13 Ru1 N2 C10 -8.22(16) . .
C12 Ru1 N2 C10 123.5(7) . .
C14 Ru1 N2 C10 81.70(16) . .
C11 Ru1 N2 C10 -98.26(16) . .
N1 Ru1 N2 C10 174.83(16) . .
C13 Ru1 N2 C6 178.27(13) . .
C12 Ru1 N2 C6 -50.0(7) . .
C14 Ru1 N2 C6 -91.82(14) . .
C11 Ru1 N2 C6 88.22(14) . .
N1 Ru1 N2 C6 1.32(13) . .
K2 N5 C13 Ru1 72(6) 2_666 .
K1 N5 C13 Ru1 -140(6) . .
K1 N5 C13 Ru1 -40(6) 2_666 .
K2 N5 C13 K1 -148.4(6) 2_666 .
K1 N5 C13 K1 100.33(5) 2_666 .
K2 N5 C13 K1 111.2(6) 2_666 2_666
K1 N5 C13 K1 -100.33(5) . 2_666
C12 Ru1 C13 N5 134(6) . .
C14 Ru1 C13 N5 -138(6) . .
C11 Ru1 C13 N5 44(6) . .
N2 Ru1 C13 N5 -50(6) . .
N1 Ru1 C13 N5 -30(6) . .
C12 Ru1 C13 K1 -5.65(8) . .
C14 Ru1 C13 K1 82.76(8) . .
C11 Ru1 C13 K1 -95.56(8) . .
N2 Ru1 C13 K1 170.32(7) . .
N1 Ru1 C13 K1 -169.0(4) . .
C12 Ru1 C13 K1 94.65(8) . 2_666
C14 Ru1 C13 K1 -176.95(7) . 2_666
C11 Ru1 C13 K1 4.74(8) . 2_666
N2 Ru1 C13 K1 -89.39(7) . 2_666
N1 Ru1 C13 K1 -68.7(5) . 2_666
N6 K1 C13 N5 -159.20(12) 2_566 .
N5 K1 C13 N5 -87.49(13) 2_666 .
N4 K1 C13 N5 100.17(13) 2_566 .
N3 K1 C13 N5 6.91(13) 2_666 .
N4 K1 C13 N5 -173.68(13) . .
C14 K1 C13 N5 155.65(13) 2_566 .
C13 K1 C13 N5 -67.13(12) 2_666 .
C11 K1 C13 N5 -15.45(13) 2_666 .
C12 K1 C13 N5 106.86(13) 2_566 .
C12 K1 C13 N5 -174.39(15) . .
N6 K1 C13 Ru1 19.61(15) 2_566 .
N5 K1 C13 Ru1 178.81(18) . .
N5 K1 C13 Ru1 91.32(8) 2_666 .
N4 K1 C13 Ru1 -81.02(8) 2_566 .
N3 K1 C13 Ru1 -174.28(7) 2_666 .
N4 K1 C13 Ru1 5.13(7) . .
C14 K1 C13 Ru1 -25.54(15) 2_566 .
C13 K1 C13 Ru1 111.68(9) 2_666 .
C11 K1 C13 Ru1 163.36(7) 2_666 .
C12 K1 C13 Ru1 -74.32(8) 2_566 .
C12 K1 C13 Ru1 4.42(6) . .
N6 K1 C13 K1 -92.07(10) 2_566 2_666
N5 K1 C13 K1 67.13(12) . 2_666
N5 K1 C13 K1 -20.36(5) 2_666 2_666
N4 K1 C13 K1 167.30(5) 2_566 2_666
N3 K1 C13 K1 74.04(6) 2_666 2_666
N4 K1 C13 K1 -106.55(6) . 2_666
C14 K1 C13 K1 -137.22(9) 2_566 2_666
C13 K1 C13 K1 0.0 2_666 2_666
C11 K1 C13 K1 51.68(6) 2_666 2_666
C12 K1 C13 K1 174.00(5) 2_566 2_666
C12 K1 C13 K1 -107.26(7) . 2_666
K2 N4 C12 Ru1 -125(2) . .
K1 N4 C12 Ru1 61(2) 2_566 .
K1 N4 C12 Ru1 -33(2) . .
K2 N4 C12 K1 174.58(7) . 2_566
K1 N4 C12 K1 -94.00(5) . 2_566
K1 N4 C12 K2 -174.58(7) 2_566 .
K1 N4 C12 K2 91.42(5) . .
K2 N4 C12 K1 -91.42(5) . .
K1 N4 C12 K1 94.00(5) 2_566 .
C13 Ru1 C12 N4 38(2) . .
C14 Ru1 C12 N4 -52(2) . .
C11 Ru1 C12 N4 128(2) . .
N2 Ru1 C12 N4 -94(2) . .
N1 Ru1 C12 N4 -145(2) . .
C13 Ru1 C12 K1 97.28(8) . 2_566
C14 Ru1 C12 K1 7.12(7) . 2_566
C11 Ru1 C12 K1 -173.03(7) . 2_566
N2 Ru1 C12 K1 -34.7(7) . 2_566
N1 Ru1 C12 K1 -85.17(7) . 2_566
C13 Ru1 C12 K2 -85.31(8) . .
C14 Ru1 C12 K2 -175.47(8) . .
C11 Ru1 C12 K2 4.38(8) . .
N2 Ru1 C12 K2 142.7(7) . .
N1 Ru1 C12 K2 92.25(8) . .
C13 Ru1 C12 K1 5.32(7) . .
C14 Ru1 C12 K1 -84.85(7) . .
C11 Ru1 C12 K1 95.01(7) . .
N2 Ru1 C12 K1 -126.7(7) . .
N1 Ru1 C12 K1 -177.13(6) . .
O2 K2 C12 N4 41.8(3) . .
O3 K2 C12 N4 60.37(13) . .
N5 K2 C12 N4 -97.96(13) 2_666 .
O3 K2 C12 N4 -21.05(14) 2_556 .
O1 K2 C12 N4 176.50(12) . .
N3 K2 C12 N4 179.76(14) . .
C11 K2 C12 N4 -179.55(15) . .
K2 K2 C12 N4 18.23(13) 2_556 .
K1 K2 C12 N4 -70.04(12) . .
K1 K2 C12 N4 -136.46(13) 2_666 .
O2 K2 C12 Ru1 -142.00(19) . .
O3 K2 C12 Ru1 -123.43(9) . .
N5 K2 C12 Ru1 78.23(8) 2_666 .
N4 K2 C12 Ru1 176.20(19) . .
O3 K2 C12 Ru1 155.14(8) 2_556 .
O1 K2 C12 Ru1 -7.30(10) . .
N3 K2 C12 Ru1 -4.05(7) . .
C11 K2 C12 Ru1 -3.35(6) . .
K2 K2 C12 Ru1 -165.57(7) 2_556 .
K1 K2 C12 Ru1 106.15(9) . .
K1 K2 C12 Ru1 39.73(7) 2_666 .
O2 K2 C12 K1 34.4(3) . 2_566
O3 K2 C12 K1 53.02(9) . 2_566
N5 K2 C12 K1 -105.32(9) 2_666 2_566
N4 K2 C12 K1 -7.36(10) . 2_566
O3 K2 C12 K1 -28.41(10) 2_556 2_566
O1 K2 C12 K1 169.14(7) . 2_566
N3 K2 C12 K1 172.40(10) . 2_566
C11 K2 C12 K1 173.09(12) . 2_566
K2 K2 C12 K1 10.87(9) 2_556 2_566
K1 K2 C12 K1 -77.40(8) . 2_566
K1 K2 C12 K1 -143.82(9) 2_666 2_566
O2 K2 C12 K1 111.8(2) . .
O3 K2 C12 K1 130.42(5) . .
N5 K2 C12 K1 -27.92(5) 2_666 .
N4 K2 C12 K1 70.04(12) . .
O3 K2 C12 K1 48.99(5) 2_556 .
O1 K2 C12 K1 -113.46(5) . .
N3 K2 C12 K1 -110.20(5) . .
C11 K2 C12 K1 -109.51(6) . .
K2 K2 C12 K1 88.27(4) 2_556 .
K1 K2 C12 K1 -66.42(3) 2_666 .
N6 K1 C12 N4 5.59(13) 2_566 .
N5 K1 C12 N4 175.94(13) . .
N5 K1 C12 N4 94.16(13) 2_666 .
N4 K1 C12 N4 -89.89(13) 2_566 .
N3 K1 C12 N4 -178.54(13) 2_666 .
C14 K1 C12 N4 -16.75(13) 2_566 .
C13 K1 C12 N4 178.11(15) . .
C13 K1 C12 N4 100.58(13) 2_666 .
C11 K1 C12 N4 134.09(13) 2_666 .
C12 K1 C12 N4 -69.88(12) 2_566 .
N6 K1 C12 Ru1 -176.81(7) 2_566 .
N5 K1 C12 Ru1 -6.46(7) . .
N5 K1 C12 Ru1 -88.24(7) 2_666 .
N4 K1 C12 Ru1 87.71(7) 2_566 .
N3 K1 C12 Ru1 -0.94(18) 2_666 .
N4 K1 C12 Ru1 177.60(18) . .
C14 K1 C12 Ru1 160.84(7) 2_566 .
C13 K1 C12 Ru1 -4.29(6) . .
C13 K1 C12 Ru1 -81.82(8) 2_666 .
C11 K1 C12 Ru1 -48.31(13) 2_666 .
C12 K1 C12 Ru1 107.71(8) 2_566 .
N6 K1 C12 K1 75.48(5) 2_566 2_566
N5 K1 C12 K1 -114.18(5) . 2_566
N5 K1 C12 K1 164.05(5) 2_666 2_566
N4 K1 C12 K1 -20.00(5) 2_566 2_566
N3 K1 C12 K1 -108.66(13) 2_666 2_566
N4 K1 C12 K1 69.88(12) . 2_566
C14 K1 C12 K1 53.13(5) 2_566 2_566
C13 K1 C12 K1 -112.00(7) . 2_566
C13 K1 C12 K1 170.46(5) 2_666 2_566
C11 K1 C12 K1 -156.02(8) 2_666 2_566
C12 K1 C12 K1 0.0 2_566 2_566
N6 K1 C12 K2 -61.88(5) 2_566 .
N5 K1 C12 K2 108.46(5) . .
N5 K1 C12 K2 26.69(4) 2_666 .
N4 K1 C12 K2 -157.36(5) 2_566 .
N3 K1 C12 K2 113.98(12) 2_666 .
N4 K1 C12 K2 -67.47(12) . .
C14 K1 C12 K2 -84.23(5) 2_566 .
C13 K1 C12 K2 110.64(6) . .
C13 K1 C12 K2 33.10(5) 2_666 .
C11 K1 C12 K2 66.62(11) 2_666 .
C12 K1 C12 K2 -137.36(6) 2_566 .
K1 N6 C14 Ru1 16(7) 2_566 .
C13 Ru1 C14 N6 -111(7) . .
C12 Ru1 C14 N6 -23(7) . .
C11 Ru1 C14 N6 -28(8) . .
N2 Ru1 C14 N6 154(7) . .
N1 Ru1 C14 N6 77(7) . .
C13 Ru1 C14 K1 -96.09(8) . 2_566
C12 Ru1 C14 K1 -7.41(8) . 2_566
C11 Ru1 C14 K1 -12(2) . 2_566
N2 Ru1 C14 K1 168.98(7) . 2_566
N1 Ru1 C14 K1 91.94(7) . 2_566
K1 N3 C11 Ru1 -70(3) 2_666 .
K2 N3 C11 Ru1 21(3) . .
K2 N3 C11 K1 90.72(4) . 2_666
K1 N3 C11 K2 -90.72(4) 2_666 .
C13 Ru1 C11 N3 64(3) . .
C12 Ru1 C11 N3 -24(3) . .
C14 Ru1 C11 N3 -19(5) . .
N2 Ru1 C11 N3 159(3) . .
N1 Ru1 C11 N3 -124(3) . .
C13 Ru1 C11 K1 -4.67(7) . 2_666
C12 Ru1 C11 K1 -93.35(8) . 2_666
C14 Ru1 C11 K1 -88(2) . 2_666
N2 Ru1 C11 K1 90.25(7) . 2_666
N1 Ru1 C11 K1 167.23(7) . 2_666
C13 Ru1 C11 K2 84.94(7) . .
C12 Ru1 C11 K2 -3.75(7) . .
C14 Ru1 C11 K2 1(2) . .
N2 Ru1 C11 K2 179.85(6) . .
N1 Ru1 C11 K2 -103.17(6) . .
O2 K2 C11 N3 -10.57(16) . .
O3 K2 C11 N3 -109.52(13) . .
N5 K2 C11 N3 91.42(13) 2_666 .
N4 K2 C11 N3 -178.21(14) . .
O3 K2 C11 N3 137.83(13) 2_556 .
C12 K2 C11 N3 -178.04(15) . .
O1 K2 C11 N3 -1.64(13) . .
K2 K2 C11 N3 -145.27(12) 2_556 .
K1 K2 C11 N3 135.26(13) . .
K1 K2 C11 N3 72.61(13) 2_666 .
O2 K2 C11 Ru1 170.48(6) . .
O3 K2 C11 Ru1 71.54(8) . .
N5 K2 C11 Ru1 -87.53(7) 2_666 .
N4 K2 C11 Ru1 2.84(6) . .
O3 K2 C11 Ru1 -41.12(13) 2_556 .
C12 K2 C11 Ru1 3.01(6) . .
O1 K2 C11 Ru1 179.41(8) . .
N3 K2 C11 Ru1 -178.95(18) . .
K2 K2 C11 Ru1 35.78(11) 2_556 .
K1 K2 C11 Ru1 -43.68(6) . .
K1 K2 C11 Ru1 -106.34(8) 2_666 .
O2 K2 C11 K1 -83.18(7) . 2_666
O3 K2 C11 K1 177.87(5) . 2_666
N5 K2 C11 K1 18.81(5) 2_666 2_666
N4 K2 C11 K1 109.18(5) . 2_666
O3 K2 C11 K1 65.22(10) 2_556 2_666
C12 K2 C11 K1 109.35(6) . 2_666
O1 K2 C11 K1 -74.25(5) . 2_666
N3 K2 C11 K1 -72.61(13) . 2_666
K2 K2 C11 K1 142.12(5) 2_556 2_666
K1 K2 C11 K1 62.65(3) . 2_666
C13 Ru1 N1 C1 156.4(4) . .
C12 Ru1 N1 C1 -6.78(17) . .
C14 Ru1 N1 C1 -95.59(16) . .
C11 Ru1 N1 C1 82.77(16) . .
N2 Ru1 N1 C1 177.49(17) . .
C13 Ru1 N1 C5 -18.2(5) . .
C12 Ru1 N1 C5 178.60(13) . .
C14 Ru1 N1 C5 89.80(13) . .
C11 Ru1 N1 C5 -91.85(14) . .
N2 Ru1 N1 C5 2.88(12) . .
C10 N2 C6 C7 0.4(3) . .
Ru1 N2 C6 C7 174.30(14) . .
C10 N2 C6 C5 -178.88(16) . .
Ru1 N2 C6 C5 -5.0(2) . .
C1 N1 C5 C4 -1.4(3) . .
Ru1 N1 C5 C4 173.64(14) . .
C1 N1 C5 C6 178.63(17) . .
Ru1 N1 C5 C6 -6.3(2) . .
C3 C4 C5 N1 0.6(3) . .
C3 C4 C5 C6 -179.43(18) . .
N2 C6 C5 N1 7.5(2) . .
C7 C6 C5 N1 -171.77(17) . .
N2 C6 C5 C4 -172.47(17) . .
C7 C6 C5 C4 8.3(3) . .
C5 C4 C3 C2 0.6(3) . .
C6 N2 C10 C9 -0.6(3) . .
Ru1 N2 C10 C9 -173.96(15) . .
C8 C9 C10 N2 0.2(3) . .
C4 C3 C2 C1 -0.9(3) . .
C5 N1 C1 C2 1.0(3) . .
Ru1 N1 C1 C2 -173.43(15) . .
C3 C2 C1 N1 0.1(3) . .
N2 C6 C7 C8 0.2(3) . .
C5 C6 C7 C8 179.42(17) . .
C6 C7 C8 C9 -0.6(3) . .
C10 C9 C8 C7 0.4(3) . .
